data_4108589
loop_
_publ_author_name
'Moran Feller'
'Mark A. Iron'
'Linda J. W. Shimon'
'Yael Diskin-Posner'
'Gregory Leitus'
'David Milstein'

_publ_section_title
;
 Competitive C-I versus C-CN Reductive Elimination from a RhIII Complex.
 Selectivity is Controlled by the Solvent
;
_journal_name_full 'Journal of the American Chemical Society'
_journal_page_first 14374
_journal_page_last 14375
_journal_paper_doi 10.1021/ja8046798
_journal_volume 130
_journal_year 2008
_chemical_formula_moiety 'C21 H38 I N2 P2 Rh'
_chemical_formula_sum 'C21 H38 I N2 P2 Rh'
_chemical_formula_weight 610.28
_chemical_name_systematic
; 
 ? 
;
_space_group_IT_number 14
_symmetry_cell_setting monoclinic
_symmetry_space_group_name_Hall '-P 2ybc'
_symmetry_space_group_name_H-M 'P 1 21/c 1'
_atom_sites_solution_hydrogens geom
_atom_sites_solution_primary direct
_atom_sites_solution_secondary difmap
_audit_creation_method SHELXL-97
_cell_angle_alpha 90.00
_cell_angle_beta 112.5244(4)
_cell_angle_gamma 90.00
_cell_formula_units_Z 4
_cell_length_a 14.0741(1)
_cell_length_b 12.1989(1)
_cell_length_c 15.3447(2)
_cell_measurement_reflns_used 35678
_cell_measurement_temperature 120(2)
_cell_measurement_theta_max 33.14
_cell_measurement_theta_min 2.55
_cell_volume 2433.54(4)
_computing_cell_refinement HKL
_computing_data_collection 'Collect package (Bruker Nonius)'
_computing_data_reduction HKL
_computing_structure_refinement 'SHELXL-97 (Sheldrick, 1997)'
_computing_structure_solution 'SHELXS-97 (Sheldrick, 1990)'
_diffrn_ambient_temperature 120(2)
_diffrn_measured_fraction_theta_full 0.998
_diffrn_measured_fraction_theta_max 0.998
_diffrn_measurement_device_type 'Nonius KappaCCD'
_diffrn_measurement_method 'phi and omega scans'
_diffrn_radiation_monochromator graphite
_diffrn_radiation_source 'fine-focus sealed tube'
_diffrn_radiation_type MoK\a
_diffrn_radiation_wavelength 0.71073
_diffrn_reflns_av_R_equivalents 0.0430
_diffrn_reflns_av_sigmaI/netI 0.0317
_diffrn_reflns_limit_h_max 20
_diffrn_reflns_limit_h_min -21
_diffrn_reflns_limit_k_max 18
_diffrn_reflns_limit_k_min 0
_diffrn_reflns_limit_l_max 23
_diffrn_reflns_limit_l_min 0
_diffrn_reflns_number 35678
_diffrn_reflns_theta_full 33.15
_diffrn_reflns_theta_max 33.15
_diffrn_reflns_theta_min 3.17
_exptl_absorpt_coefficient_mu 2.111
_exptl_absorpt_correction_T_max 0.6576
_exptl_absorpt_correction_T_min 0.5917
_exptl_absorpt_correction_type empirical
_exptl_absorpt_process_details 'SHELXL-97 (Sheldrick, 1997)'
_exptl_crystal_colour orange
_exptl_crystal_density_diffrn 1.666
_exptl_crystal_description prism
_exptl_crystal_F_000 1224
_exptl_crystal_size_max 0.26
_exptl_crystal_size_mid 0.25
_exptl_crystal_size_min 0.20
_refine_diff_density_max 2.442
_refine_diff_density_min -1.391
_refine_diff_density_rms 0.134
_refine_ls_extinction_method none
_refine_ls_goodness_of_fit_ref 1.056
_refine_ls_hydrogen_treatment constr
_refine_ls_matrix_type full
_refine_ls_number_parameters 253
_refine_ls_number_reflns 9273
_refine_ls_number_restraints 0
_refine_ls_restrained_S_all 1.056
_refine_ls_R_factor_all 0.0429
_refine_ls_R_factor_gt 0.0302
_refine_ls_shift/su_max 0.002
_refine_ls_shift/su_mean 0.000
_refine_ls_structure_factor_coef Fsqd
_refine_ls_weighting_details 'calc w=1/[\s^2^(Fo^2^)+(0.0508P)^2^+0.0000P] where P=(Fo^2^+2Fc^2^)/3'
_refine_ls_weighting_scheme calc
_refine_ls_wR_factor_gt 0.0791
_refine_ls_wR_factor_ref 0.0839
_reflns_number_gt 7510
_reflns_number_total 9273
_reflns_threshold_expression >2sigma(I)
_cod_data_source_file ja8046798_si_008.cif
_cod_data_source_block m815a
_cod_original_cell_volume 2433.60(4)
_cod_database_code 4108589

loop_
_symmetry_equiv_pos_as_xyz
'x, y, z'
'-x, y+1/2, -z+1/2'
'-x, -y, -z'
'x, -y-1/2, z-1/2'

loop_
_atom_site_label
_atom_site_type_symbol
_atom_site_fract_x
_atom_site_fract_y
_atom_site_fract_z
_atom_site_U_iso_or_equiv
_atom_site_adp_type
_atom_site_occupancy
_atom_site_symmetry_multiplicity
_atom_site_calc_flag
_atom_site_refinement_flags
I1 I 0.840958(10) 0.062352(9) 0.631571(9) 0.01615(4) Uani 1 1 d .
Rh1 Rh 0.760435(11) 0.072912(10) 0.763162(10) 0.01032(4) Uani 1 1 d .
P2 P 0.64882(4) -0.07176(4) 0.70593(4) 0.01261(9) Uani 1 1 d .
P3 P 0.85816(4) 0.22199(4) 0.84553(4) 0.01273(9) Uani 1 1 d .
N1 N 0.58701(13) 0.25480(13) 0.65552(13) 0.0210(4) Uani 1 1 d .
N11 N 0.70945(12) 0.06490(11) 0.87235(12) 0.0122(3) Uani 1 1 d .
C16 C 0.72928(14) 0.14882(14) 0.93455(14) 0.0142(3) Uani 1 1 d .
C1 C 0.64819(14) 0.18858(15) 0.68981(14) 0.0153(3) Uani 1 1 d .
C2 C 0.87502(15) -0.04085(15) 0.84385(14) 0.0161(3) Uani 1 1 d .
H2A H 0.8740 -0.0472 0.9072 0.024 Uiso 1 1 calc R
H2B H 0.9428 -0.0150 0.8487 0.024 Uiso 1 1 calc R
H2C H 0.8610 -0.1126 0.8128 0.024 Uiso 1 1 calc R
C13 C 0.62234(16) -0.03020(16) 0.95599(14) 0.0176(4) Uani 1 1 d .
H13 H 0.5846 -0.0923 0.9619 0.021 Uiso 1 1 calc R
C31 C 0.78094(16) 0.24896(15) 0.91590(15) 0.0179(4) Uani 1 1 d .
H31A H 0.8259 0.2811 0.9771 0.021 Uiso 1 1 calc R
H31B H 0.7276 0.3039 0.8826 0.021 Uiso 1 1 calc R
C32 C 0.99116(14) 0.19924(15) 0.93072(14) 0.0170(4) Uani 1 1 d .
H32 H 0.9878 0.1336 0.9685 0.020 Uiso 1 1 calc R
C33 C 0.84767(16) 0.35430(15) 0.78263(15) 0.0184(4) Uani 1 1 d .
H33 H 0.7758 0.3568 0.7343 0.022 Uiso 1 1 calc R
C12 C 0.65918(14) -0.02571(15) 0.88429(13) 0.0140(3) Uani 1 1 d .
C24 C 0.46372(16) 0.02537(17) 0.69212(16) 0.0215(4) Uani 1 1 d .
H24A H 0.3967 0.0539 0.6501 0.032 Uiso 1 1 calc R
H24B H 0.5086 0.0865 0.7243 0.032 Uiso 1 1 calc R
H24C H 0.4544 -0.0234 0.7390 0.032 Uiso 1 1 calc R
C26 C 0.66332(17) -0.17387(17) 0.54632(15) 0.0219(4) Uani 1 1 d .
H26A H 0.7079 -0.2206 0.5264 0.033 Uiso 1 1 calc R
H26B H 0.6736 -0.0970 0.5336 0.033 Uiso 1 1 calc R
H26C H 0.5913 -0.1942 0.5113 0.033 Uiso 1 1 calc R
C15 C 0.69687(15) 0.14613(15) 1.00909(14) 0.0166(4) Uani 1 1 d .
H15 H 0.7128 0.2049 1.0530 0.020 Uiso 1 1 calc R
C21 C 0.64707(15) -0.12098(15) 0.81888(14) 0.0160(3) Uani 1 1 d .
H21A H 0.5813 -0.1590 0.8077 0.019 Uiso 1 1 calc R
H21B H 0.7038 -0.1739 0.8480 0.019 Uiso 1 1 calc R
C14 C 0.64073(17) 0.05639(15) 1.01915(15) 0.0183(4) Uani 1 1 d .
H14 H 0.6155 0.0544 1.0683 0.022 Uiso 1 1 calc R
C36 C 0.91732(19) 0.36130(18) 0.72734(17) 0.0265(5) Uani 1 1 d .
H36A H 0.8954 0.4226 0.6827 0.040 Uiso 1 1 calc R
H36B H 0.9128 0.2928 0.6926 0.040 Uiso 1 1 calc R
H36C H 0.9885 0.3730 0.7711 0.040 Uiso 1 1 calc R
C34 C 1.06494(16) 0.16814(18) 0.88292(17) 0.0250(4) Uani 1 1 d .
H34A H 1.0874 0.2346 0.8604 0.038 Uiso 1 1 calc R
H34B H 1.0297 0.1195 0.8294 0.038 Uiso 1 1 calc R
H34C H 1.1249 0.1304 0.9284 0.038 Uiso 1 1 calc R
C22 C 0.51295(15) -0.03885(16) 0.63399(14) 0.0170(4) Uani 1 1 d .
H22 H 0.5123 0.0099 0.5814 0.020 Uiso 1 1 calc R
C27 C 0.65961(19) -0.30326(16) 0.67431(17) 0.0270(5) Uani 1 1 d .
H27A H 0.5847 -0.3114 0.6447 0.041 Uiso 1 1 calc R
H27B H 0.6820 -0.3121 0.7428 0.041 Uiso 1 1 calc R
H27C H 0.6925 -0.3592 0.6495 0.041 Uiso 1 1 calc R
C35 C 1.03776(17) 0.29165(18) 1.00300(16) 0.0252(4) Uani 1 1 d .
H35A H 1.1021 0.2661 1.0520 0.038 Uiso 1 1 calc R
H35B H 0.9891 0.3120 1.0319 0.038 Uiso 1 1 calc R
H35C H 1.0517 0.3556 0.9710 0.038 Uiso 1 1 calc R
C37 C 0.85977(19) 0.45821(17) 0.84344(18) 0.0276(5) Uani 1 1 d .
H37A H 0.9317 0.4656 0.8870 0.041 Uiso 1 1 calc R
H37B H 0.8157 0.4522 0.8796 0.041 Uiso 1 1 calc R
H37C H 0.8396 0.5228 0.8024 0.041 Uiso 1 1 calc R
C23 C 0.69018(16) -0.18925(15) 0.65237(14) 0.0181(4) Uani 1 1 d .
H23 H 0.7670 -0.1882 0.6817 0.022 Uiso 1 1 calc R
C25 C 0.44531(17) -0.13804(18) 0.58945(17) 0.0250(4) Uani 1 1 d .
H25A H 0.4444 -0.1878 0.6393 0.038 Uiso 1 1 calc R
H25B H 0.4731 -0.1765 0.5483 0.038 Uiso 1 1 calc R
H25C H 0.3751 -0.1134 0.5522 0.038 Uiso 1 1 calc R

loop_
_atom_site_aniso_label
_atom_site_aniso_U_11
_atom_site_aniso_U_22
_atom_site_aniso_U_33
_atom_site_aniso_U_23
_atom_site_aniso_U_13
_atom_site_aniso_U_12
I1 0.01787(7) 0.01859(7) 0.01478(7) 0.00252(4) 0.00937(5) 0.00241(4)
Rh1 0.01017(7) 0.01105(7) 0.01006(7) 0.00036(4) 0.00423(5) 0.00021(4)
P2 0.0132(2) 0.0120(2) 0.0123(2) -0.00134(15) 0.00451(18) -0.00072(15)
P3 0.0123(2) 0.01246(19) 0.0137(2) -0.00071(16) 0.00541(18) -0.00163(15)
N1 0.0181(8) 0.0200(8) 0.0250(10) 0.0031(7) 0.0084(7) 0.0013(6)
N11 0.0112(7) 0.0131(7) 0.0122(8) 0.0006(5) 0.0043(6) 0.0002(5)
C16 0.0141(8) 0.0142(8) 0.0141(9) 0.0013(6) 0.0052(7) 0.0012(6)
C1 0.0149(8) 0.0165(8) 0.0146(9) -0.0016(6) 0.0059(7) -0.0031(6)
C2 0.0149(8) 0.0178(8) 0.0140(9) 0.0022(7) 0.0039(7) 0.0031(7)
C13 0.0211(9) 0.0165(8) 0.0181(10) 0.0031(7) 0.0109(8) -0.0006(7)
C31 0.0210(9) 0.0159(8) 0.0200(10) -0.0042(7) 0.0115(8) -0.0043(7)
C32 0.0137(8) 0.0153(8) 0.0191(10) 0.0007(7) 0.0029(7) -0.0025(6)
C33 0.0177(9) 0.0150(8) 0.0200(10) 0.0036(7) 0.0046(8) -0.0035(7)
C12 0.0142(8) 0.0141(8) 0.0145(9) 0.0005(6) 0.0063(7) -0.0016(6)
C24 0.0177(9) 0.0242(9) 0.0233(11) 0.0003(8) 0.0088(8) 0.0021(7)
C26 0.0245(10) 0.0227(9) 0.0194(11) -0.0043(8) 0.0095(9) -0.0007(8)
C15 0.0193(9) 0.0163(8) 0.0146(9) -0.0008(7) 0.0071(7) 0.0026(7)
C21 0.0197(9) 0.0139(8) 0.0157(9) -0.0004(6) 0.0082(7) -0.0009(6)
C14 0.0228(10) 0.0205(9) 0.0162(10) 0.0028(7) 0.0126(8) 0.0032(7)
C36 0.0316(12) 0.0237(10) 0.0247(12) 0.0013(8) 0.0114(10) -0.0105(8)
C34 0.0158(9) 0.0303(11) 0.0282(12) -0.0005(9) 0.0075(9) -0.0004(8)
C22 0.0146(8) 0.0196(8) 0.0166(10) -0.0016(7) 0.0057(7) -0.0027(7)
C27 0.0401(13) 0.0139(9) 0.0271(12) -0.0016(8) 0.0129(10) 0.0008(8)
C35 0.0209(10) 0.0237(10) 0.0245(12) -0.0054(8) 0.0014(9) -0.0033(8)
C37 0.0312(12) 0.0150(9) 0.0390(14) 0.0005(9) 0.0161(11) -0.0029(8)
C23 0.0208(9) 0.0154(8) 0.0175(10) -0.0035(7) 0.0065(8) 0.0009(7)
C25 0.0163(9) 0.0287(10) 0.0273(12) -0.0069(9) 0.0052(8) -0.0059(8)

loop_
_atom_type_symbol
_atom_type_description
_atom_type_scat_dispersion_real
_atom_type_scat_dispersion_imag
_atom_type_scat_source
C C 0.0033 0.0016 'International Tables Vol C Tables 4.2.6.8 and 6.1.1.4'
H H 0.0000 0.0000 'International Tables Vol C Tables 4.2.6.8 and 6.1.1.4'
N N 0.0061 0.0033 'International Tables Vol C Tables 4.2.6.8 and 6.1.1.4'
P P 0.1023 0.0942 'International Tables Vol C Tables 4.2.6.8 and 6.1.1.4'
Rh Rh -1.1178 0.9187 'International Tables Vol C Tables 4.2.6.8 and 6.1.1.4'
I I -0.4742 1.8119 'International Tables Vol C Tables 4.2.6.8 and 6.1.1.4'

loop_
_geom_angle_atom_site_label_1
_geom_angle_atom_site_label_2
_geom_angle_atom_site_label_3
_geom_angle
N11 Rh1 C1 92.46(7)
N11 Rh1 C2 85.32(7)
C1 Rh1 C2 177.24(8)
N11 Rh1 P2 82.80(4)
C1 Rh1 P2 92.72(5)
C2 Rh1 P2 88.64(5)
N11 Rh1 P3 85.03(4)
C1 Rh1 P3 86.15(5)
C2 Rh1 P3 92.01(5)
P2 Rh1 P3 167.718(19)
N11 Rh1 I1 173.01(4)
C1 Rh1 I1 94.43(5)
C2 Rh1 I1 87.82(5)
P2 Rh1 I1 95.726(14)
P3 Rh1 I1 96.555(13)
C21 P2 C22 104.41(9)
C21 P2 C23 106.54(9)
C22 P2 C23 109.38(9)
C21 P2 Rh1 98.28(6)
C22 P2 Rh1 117.38(6)
C23 P2 Rh1 118.54(7)
C31 P3 C32 106.19(10)
C31 P3 C33 101.73(9)
C32 P3 C33 110.82(9)
C31 P3 Rh1 95.70(6)
C32 P3 Rh1 119.49(6)
C33 P3 Rh1 118.81(7)
C16 N11 C12 119.75(17)
C16 N11 Rh1 119.67(12)
C12 N11 Rh1 120.54(12)
N11 C16 C15 121.35(17)
N11 C16 C31 117.66(17)
C15 C16 C31 120.84(17)
N1 C1 Rh1 175.24(18)
Rh1 C2 H2A 109.5
Rh1 C2 H2B 109.5
H2A C2 H2B 109.5
Rh1 C2 H2C 109.5
H2A C2 H2C 109.5
H2B C2 H2C 109.5
C12 C13 C14 119.84(18)
C12 C13 H13 120.1
C14 C13 H13 120.1
C16 C31 P3 113.93(13)
C16 C31 H31A 108.8
P3 C31 H31A 108.8
C16 C31 H31B 108.8
P3 C31 H31B 108.8
H31A C31 H31B 107.7
C34 C32 C35 110.27(17)
C34 C32 P3 112.79(15)
C35 C32 P3 115.84(14)
C34 C32 H32 105.7
C35 C32 H32 105.7
P3 C32 H32 105.7
C36 C33 C37 110.16(17)
C36 C33 P3 113.43(15)
C37 C33 P3 115.53(15)
C36 C33 H33 105.6
C37 C33 H33 105.6
P3 C33 H33 105.6
N11 C12 C13 120.70(17)
N11 C12 C21 118.02(16)
C13 C12 C21 121.26(17)
C22 C24 H24A 109.5
C22 C24 H24B 109.5
H24A C24 H24B 109.5
C22 C24 H24C 109.5
H24A C24 H24C 109.5
H24B C24 H24C 109.5
C23 C26 H26A 109.5
C23 C26 H26B 109.5
H26A C26 H26B 109.5
C23 C26 H26C 109.5
H26A C26 H26C 109.5
H26B C26 H26C 109.5
C16 C15 C14 119.37(18)
C16 C15 H15 120.3
C14 C15 H15 120.3
C12 C21 P2 109.72(13)
C12 C21 H21A 109.7
P2 C21 H21A 109.7
C12 C21 H21B 109.7
P2 C21 H21B 109.7
H21A C21 H21B 108.2
C13 C14 C15 118.84(19)
C13 C14 H14 120.6
C15 C14 H14 120.6
C33 C36 H36A 109.5
C33 C36 H36B 109.5
H36A C36 H36B 109.5
C33 C36 H36C 109.5
H36A C36 H36C 109.5
H36B C36 H36C 109.5
C32 C34 H34A 109.5
C32 C34 H34B 109.5
H34A C34 H34B 109.5
C32 C34 H34C 109.5
H34A C34 H34C 109.5
H34B C34 H34C 109.5
C25 C22 C24 108.71(17)
C25 C22 P2 114.79(14)
C24 C22 P2 110.93(14)
C25 C22 H22 107.4
C24 C22 H22 107.4
P2 C22 H22 107.4
C23 C27 H27A 109.5
C23 C27 H27B 109.5
H27A C27 H27B 109.5
C23 C27 H27C 109.5
H27A C27 H27C 109.5
H27B C27 H27C 109.5
C32 C35 H35A 109.5
C32 C35 H35B 109.5
H35A C35 H35B 109.5
C32 C35 H35C 109.5
H35A C35 H35C 109.5
H35B C35 H35C 109.5
C33 C37 H37A 109.5
C33 C37 H37B 109.5
H37A C37 H37B 109.5
C33 C37 H37C 109.5
H37A C37 H37C 109.5
H37B C37 H37C 109.5
C27 C23 C26 111.62(17)
C27 C23 P2 116.27(15)
C26 C23 P2 112.58(14)
C27 C23 H23 105.1
C26 C23 H23 105.1
P2 C23 H23 105.1
C22 C25 H25A 109.5
C22 C25 H25B 109.5
H25A C25 H25B 109.5
C22 C25 H25C 109.5
H25A C25 H25C 109.5
H25B C25 H25C 109.5

loop_
_geom_bond_atom_site_label_1
_geom_bond_atom_site_label_2
_geom_bond_distance
I1 Rh1 2.67050(19)
Rh1 N11 2.0623(17)
Rh1 C1 2.0955(19)
Rh1 C2 2.1283(18)
Rh1 P2 2.3015(5)
Rh1 P3 2.3377(5)
P2 C21 1.843(2)
P2 C22 1.849(2)
P2 C23 1.8534(19)
P3 C31 1.832(2)
P3 C32 1.848(2)
P3 C33 1.8572(19)
N1 C1 1.151(2)
N11 C16 1.354(2)
N11 C12 1.362(2)
C16 C15 1.385(3)
C16 C31 1.504(3)
C2 H2A 0.9800
C2 H2B 0.9800
C2 H2C 0.9800
C13 C12 1.385(3)
C13 C14 1.389(3)
C13 H13 0.9500
C31 H31A 0.9900
C31 H31B 0.9900
C32 C34 1.531(3)
C32 C35 1.541(3)
C32 H32 1.0000
C33 C36 1.525(3)
C33 C37 1.544(3)
C33 H33 1.0000
C12 C21 1.502(3)
C24 C22 1.537(3)
C24 H24A 0.9800
C24 H24B 0.9800
C24 H24C 0.9800
C26 C23 1.535(3)
C26 H26A 0.9800
C26 H26B 0.9800
C26 H26C 0.9800
C15 C14 1.393(3)
C15 H15 0.9500
C21 H21A 0.9900
C21 H21B 0.9900
C14 H14 0.9500
C36 H36A 0.9800
C36 H36B 0.9800
C36 H36C 0.9800
C34 H34A 0.9800
C34 H34B 0.9800
C34 H34C 0.9800
C22 C25 1.529(3)
C22 H22 1.0000
C27 C23 1.531(3)
C27 H27A 0.9800
C27 H27B 0.9800
C27 H27C 0.9800
C35 H35A 0.9800
C35 H35B 0.9800
C35 H35C 0.9800
C37 H37A 0.9800
C37 H37B 0.9800
C37 H37C 0.9800
C23 H23 1.0000
C25 H25A 0.9800
C25 H25B 0.9800
C25 H25C 0.9800
